data_7130023
loop_
_publ_author_name
'Jin, Zongwen'
'Zhao, Jiang-Lin'
'Xuan, Shuguang'
'Chen, Yan'
'Chen, Kai'
'Redshaw, Carl'

_publ_section_title
;
 Highly selective recognition of the Al(ClO4)3 molecule by a mono-pyrene
 substituted thiacalix[4]arene chemosensor
;
_journal_name_full 'Chemical Communications'
_journal_paper_doi 10.1039/D2CC01609E
_journal_year 2022
_chemical_formula_sum 'C61 H62 Cl3 N3 O4 S4'
_chemical_formula_weight 1135.72
_space_group_crystal_system triclinic
_space_group_IT_number 2
_space_group_name_Hall '-P 1'
_space_group_name_H-M_alt 'P -1'
_atom_sites_solution_hydrogens mixed
_audit_creation_method SHELXL-2018/3
_audit_update_record
;
2021-12-20 deposited with the CCDC.	2022-04-27 downloaded from the CCDC.
;
_cell_angle_alpha 78.706(7)
_cell_angle_beta 82.726(7)
_cell_angle_gamma 74.748(7)
_cell_formula_units_Z 2
_cell_length_a 13.168(3)
_cell_length_b 15.978(4)
_cell_length_c 17.170(4)
_cell_measurement_reflns_used 7865
_cell_measurement_temperature 296(2)
_cell_measurement_theta_max 27.40
_cell_measurement_theta_min 2.43
_cell_volume 3407.0(14)
_computing_structure_refinement 'SHELXL-2018/3 (Sheldrick, 2018)'
_diffrn_ambient_temperature 296(2)
_diffrn_measured_fraction_theta_full 0.993
_diffrn_measured_fraction_theta_max 0.993
_diffrn_measurement_device_type 'Bruker APEX-II CCD'
_diffrn_measurement_method '\f and \w scans'
_diffrn_radiation_type MoK\a
_diffrn_radiation_wavelength 0.71073
_diffrn_reflns_av_R_equivalents 0.0369
_diffrn_reflns_av_unetI/netI 0.0706
_diffrn_reflns_Laue_measured_fraction_full 0.993
_diffrn_reflns_Laue_measured_fraction_max 0.993
_diffrn_reflns_limit_h_max 15
_diffrn_reflns_limit_h_min -15
_diffrn_reflns_limit_k_max 19
_diffrn_reflns_limit_k_min -15
_diffrn_reflns_limit_l_max 20
_diffrn_reflns_limit_l_min -19
_diffrn_reflns_number 23041
_diffrn_reflns_point_group_measured_fraction_full 0.993
_diffrn_reflns_point_group_measured_fraction_max 0.993
_diffrn_reflns_theta_full 24.998
_diffrn_reflns_theta_max 24.998
_diffrn_reflns_theta_min 2.332
_exptl_absorpt_coefficient_mu 0.299
_exptl_absorpt_correction_type none
_exptl_crystal_colour colourless
_exptl_crystal_density_diffrn 1.107
_exptl_crystal_description lump
_exptl_crystal_F_000 1192
_exptl_crystal_size_max 0.150
_exptl_crystal_size_mid 0.150
_exptl_crystal_size_min 0.100
_refine_diff_density_max 1.338
_refine_diff_density_min -0.649
_refine_diff_density_rms 0.075
_refine_ls_extinction_method none
_refine_ls_goodness_of_fit_ref 1.029
_refine_ls_hydrogen_treatment constr
_refine_ls_matrix_type full
_refine_ls_number_parameters 688
_refine_ls_number_reflns 11906
_refine_ls_number_restraints 20
_refine_ls_restrained_S_all 1.031
_refine_ls_R_factor_all 0.1086
_refine_ls_R_factor_gt 0.0796
_refine_ls_shift/su_max 0.003
_refine_ls_shift/su_mean 0.000
_refine_ls_structure_factor_coef Fsqd
_refine_ls_weighting_details 'w=1/[\s^2^(Fo^2^)+12.0000P] where P=(Fo^2^+2Fc^2^)/3'
_refine_ls_weighting_scheme calc
_refine_ls_wR_factor_gt 0.1659
_refine_ls_wR_factor_ref 0.1755
_reflns_Friedel_coverage 0.000
_reflns_number_gt 8025
_reflns_number_total 11906
_reflns_threshold_expression 'I > 2\s(I)'
_cod_data_source_file d2cc01609e2.cif
_cod_data_source_block shelx
_cod_database_code 7130023
_shelx_shelxl_version_number 2018/3
_shelx_space_group_comment
;
The symmetry employed for this shelxl refinement is uniquely defined
by the following loop, which should always be used as a source of
symmetry information in preference to the above space-group names.
They are only intended as comments.
;
_shelx_estimated_absorpt_t_min 0.957
_shelx_estimated_absorpt_t_max 0.971
_platon_squeeze_void_probe_radius 1.20

loop_
_space_group_symop_operation_xyz
'x, y, z'
'-x, -y, -z'

loop_
_atom_site_label
_atom_site_type_symbol
_atom_site_fract_x
_atom_site_fract_y
_atom_site_fract_z
_atom_site_U_iso_or_equiv
_atom_site_adp_type
_atom_site_occupancy
_atom_site_site_symmetry_order
_atom_site_calc_flag
_atom_site_refinement_flags_posn
_atom_site_refinement_flags_adp
_atom_site_refinement_flags_occupancy
_atom_site_disorder_assembly
_atom_site_disorder_group
S1 S 0.53143(9) 0.13945(7) 0.31388(7) 0.0353(3) Uani 1 1 d . . . . .
S2 S 0.40461(9) 0.40240(7) 0.49853(6) 0.0338(3) Uani 1 1 d . . . . .
S3 S 0.03091(9) 0.50677(8) 0.35073(7) 0.0358(3) Uani 1 1 d . . . . .
S4 S 0.17594(9) 0.26540(8) 0.14562(7) 0.0393(3) Uani 1 1 d . . . . .
O1 O 0.3826(2) 0.25256(18) 0.41860(17) 0.0320(7) Uani 1 1 d . . . . .
H1 H 0.338861 0.289678 0.440130 0.048 Uiso 1 1 d R U . . .
O2 O 0.2050(2) 0.38151(17) 0.44780(16) 0.0306(7) Uani 1 1 d . . . . .
O3 O 0.0975(2) 0.32747(19) 0.30376(18) 0.0387(7) Uani 1 1 d . . . . .
H3A H 0.156573 0.298666 0.315532 0.058 Uiso 1 1 d R U . . .
O4 O 0.2994(2) 0.2188(2) 0.29035(18) 0.0388(7) Uani 1 1 d . . . . .
H4 H 0.249319 0.261775 0.282259 0.058 Uiso 1 1 d R U . . .
N1 N 0.1351(4) 0.2377(3) 0.6170(3) 0.0581(12) Uani 1 1 d . . . . .
N2 N 0.1203(5) 0.1588(3) 0.6188(3) 0.0729(15) Uani 1 1 d . . . . .
N3 N 0.1017(4) 0.1557(3) 0.5448(3) 0.0577(12) Uani 1 1 d . . . . .
C1 C 0.4723(3) 0.2806(3) 0.3964(2) 0.0284(9) Uani 1 1 d . . . . .
C2 C 0.5476(3) 0.2353(3) 0.3439(2) 0.0313(10) Uani 1 1 d . . . . .
C3 C 0.6429(3) 0.2608(3) 0.3212(3) 0.0356(10) Uani 1 1 d . . . . .
H3 H 0.693216 0.229872 0.287237 0.043 Uiso 1 1 calc R U . . .
C4 C 0.6642(3) 0.3306(3) 0.3477(3) 0.0376(11) Uani 1 1 d . . . . .
C5 C 0.5890(4) 0.3741(3) 0.4000(3) 0.0364(11) Uani 1 1 d . . . . .
H5 H 0.601929 0.420629 0.419111 0.044 Uiso 1 1 calc R U . . .
C6 C 0.4941(3) 0.3493(3) 0.4244(2) 0.0303(10) Uani 1 1 d . . . . .
C7 C 0.7706(4) 0.3550(4) 0.3242(3) 0.0515(14) Uani 1 1 d . . . . .
C8 C 0.8058(10) 0.3524(9) 0.2408(8) 0.205(6) Uani 1 1 d . U . . .
H8A H 0.863724 0.379904 0.226208 0.307 Uiso 1 1 calc R U . . .
H8B H 0.748690 0.383357 0.208409 0.307 Uiso 1 1 calc R U . . .
H8C H 0.828275 0.292342 0.232625 0.307 Uiso 1 1 calc R U . . .
C9 C 0.7638(11) 0.4446(9) 0.3345(8) 0.212(6) Uani 1 1 d . U . . .
H9A H 0.695336 0.481075 0.321861 0.317 Uiso 1 1 calc R U . . .
H9B H 0.817137 0.466974 0.299609 0.317 Uiso 1 1 calc DR U . . .
H9C H 0.774266 0.444979 0.388707 0.317 Uiso 1 1 calc DR U . . .
C10 C 0.8494(11) 0.2999(9) 0.3741(8) 0.218(6) Uani 1 1 d . U . . .
H10A H 0.854672 0.239335 0.371855 0.327 Uiso 1 1 calc R U . . .
H10B H 0.830439 0.309824 0.427992 0.327 Uiso 1 1 calc R U . . .
H10C H 0.916223 0.313479 0.356071 0.327 Uiso 1 1 calc DR U . . .
C11 C 0.2198(3) 0.4658(3) 0.4221(2) 0.0270(9) Uani 1 1 d . . . . .
C12 C 0.3116(3) 0.4843(3) 0.4391(2) 0.0278(9) Uani 1 1 d . . . . .
C13 C 0.3287(3) 0.5674(3) 0.4118(3) 0.0333(10) Uani 1 1 d . . . . .
H13 H 0.390766 0.578911 0.422420 0.040 Uiso 1 1 calc R U . . .
C14 C 0.2554(4) 0.6343(3) 0.3689(3) 0.0341(10) Uani 1 1 d . . . . .
C15 C 0.1644(3) 0.6141(3) 0.3528(3) 0.0330(10) Uani 1 1 d . . . . .
H15 H 0.113960 0.657836 0.324924 0.040 Uiso 1 1 calc R U . . .
C16 C 0.1466(3) 0.5301(3) 0.3772(2) 0.0304(9) Uani 1 1 d . . . . .
C17 C 0.2718(4) 0.7271(3) 0.3409(3) 0.0471(13) Uani 1 1 d . . . . .
C18 C 0.3817(6) 0.7334(4) 0.3550(5) 0.109(3) Uani 1 1 d . . . . .
H18A H 0.387830 0.725940 0.411240 0.164 Uiso 1 1 calc R U . . .
H18B H 0.391940 0.790056 0.329776 0.164 Uiso 1 1 calc R U . . .
H18C H 0.434181 0.688195 0.332986 0.164 Uiso 1 1 calc R U . . .
C19 C 0.1854(6) 0.7923(4) 0.3818(4) 0.091(2) Uani 1 1 d . . . . .
H19A H 0.117624 0.790799 0.367889 0.136 Uiso 1 1 calc R U . . .
H19B H 0.195841 0.850526 0.364771 0.136 Uiso 1 1 calc R U . . .
H19C H 0.188418 0.776425 0.438533 0.136 Uiso 1 1 calc R U . . .
C20 C 0.2601(6) 0.7546(4) 0.2506(4) 0.077(2) Uani 1 1 d . . . . .
H20A H 0.309573 0.712623 0.222722 0.116 Uiso 1 1 calc R U . . .
H20B H 0.273735 0.811743 0.233023 0.116 Uiso 1 1 calc R U . . .
H20C H 0.189566 0.756614 0.239970 0.116 Uiso 1 1 calc R U . . .
C21 C 0.1061(3) 0.3931(3) 0.2416(3) 0.0312(10) Uani 1 1 d . . . . .
C22 C 0.0757(3) 0.4807(3) 0.2535(3) 0.0310(10) Uani 1 1 d . . . . .
C23 C 0.0813(3) 0.5478(3) 0.1893(3) 0.0360(10) Uani 1 1 d . . . . .
H23 H 0.058494 0.605726 0.197870 0.043 Uiso 1 1 calc R U . . .
C24 C 0.1193(3) 0.5325(3) 0.1131(3) 0.0359(10) Uani 1 1 d . . . . .
C25 C 0.1499(3) 0.4444(3) 0.1024(3) 0.0375(11) Uani 1 1 d . . . . .
H25 H 0.175599 0.431595 0.052000 0.045 Uiso 1 1 calc R U . . .
C26 C 0.1432(3) 0.3759(3) 0.1646(3) 0.0328(10) Uani 1 1 d . . . . .
C27 C 0.1296(4) 0.6061(3) 0.0418(3) 0.0448(12) Uani 1 1 d . . . . .
C28 C 0.1112(6) 0.6942(4) 0.0695(4) 0.0775(19) Uani 1 1 d . . . . .
H28A H 0.158897 0.689011 0.109046 0.116 Uiso 1 1 calc R U . . .
H28B H 0.039725 0.711025 0.091994 0.116 Uiso 1 1 calc R U . . .
H28C H 0.123201 0.738206 0.024929 0.116 Uiso 1 1 calc R U . . .
C29 C 0.0487(6) 0.6117(5) -0.0171(4) 0.090(3) Uani 1 1 d . . . . .
H29A H 0.054409 0.657583 -0.061656 0.136 Uiso 1 1 calc R U . . .
H29B H -0.021154 0.624631 0.008966 0.136 Uiso 1 1 calc R U . . .
H29C H 0.062244 0.556563 -0.035545 0.136 Uiso 1 1 calc R U . . .
C30 C 0.2408(5) 0.5879(4) 0.0001(4) 0.0736(18) Uani 1 1 d . . . . .
H30A H 0.291297 0.582646 0.037538 0.110 Uiso 1 1 calc R U . . .
H30B H 0.246107 0.635550 -0.042794 0.110 Uiso 1 1 calc R U . . .
H30C H 0.254763 0.534091 -0.020756 0.110 Uiso 1 1 calc R U . . .
C31 C 0.3618(3) 0.2107(3) 0.2221(3) 0.0313(10) Uani 1 1 d . . . . .
C32 C 0.3164(3) 0.2328(3) 0.1489(3) 0.0339(10) Uani 1 1 d . . . . .
C33 C 0.3796(4) 0.2214(3) 0.0785(3) 0.0378(11) Uani 1 1 d . . . . .
H33 H 0.347744 0.236216 0.030668 0.045 Uiso 1 1 calc R U . . .
C34 C 0.4881(4) 0.1889(3) 0.0771(3) 0.0397(11) Uani 1 1 d . . . . .
C35 C 0.5324(4) 0.1679(3) 0.1508(3) 0.0357(10) Uani 1 1 d . . . . .
H35 H 0.605106 0.145930 0.152122 0.043 Uiso 1 1 calc R U . . .
C36 C 0.4716(3) 0.1789(3) 0.2215(3) 0.0323(10) Uani 1 1 d . . . . .
C37 C 0.5579(4) 0.1738(4) 0.0005(3) 0.0510(13) Uani 1 1 d . . . . .
C38 C 0.4964(5) 0.1935(4) -0.0733(3) 0.0687(17) Uani 1 1 d . . . . .
H38A H 0.448113 0.156367 -0.065951 0.103 Uiso 1 1 calc R U . . .
H38B H 0.544737 0.182372 -0.119000 0.103 Uiso 1 1 calc R U . . .
H38C H 0.457777 0.254066 -0.081199 0.103 Uiso 1 1 calc R U . . .
C39 C 0.6188(5) 0.0744(5) 0.0093(4) 0.089(2) Uani 1 1 d . . . . .
H39A H 0.655408 0.057981 0.057035 0.133 Uiso 1 1 calc R U . . .
H39B H 0.668884 0.065573 -0.035926 0.133 Uiso 1 1 calc R U . . .
H39C H 0.569569 0.038850 0.012212 0.133 Uiso 1 1 calc R U . . .
C40 C 0.6420(6) 0.2253(6) -0.0110(4) 0.112(3) Uani 1 1 d . . . . .
H40A H 0.608908 0.287126 -0.017355 0.168 Uiso 1 1 calc R U . . .
H40B H 0.687786 0.212823 -0.057638 0.168 Uiso 1 1 calc R U . . .
H40C H 0.682476 0.208448 0.034757 0.168 Uiso 1 1 calc R U . . .
C41 C 0.1372(4) 0.3758(3) 0.5216(3) 0.0380(11) Uani 1 1 d . . . . .
H41A H 0.068885 0.416937 0.514361 0.046 Uiso 1 1 calc R U . . .
H41B H 0.168868 0.389952 0.563753 0.046 Uiso 1 1 calc R U . . .
C42 C 0.1246(4) 0.2836(3) 0.5426(3) 0.0372(11) Uani 1 1 d . . . . .
C43 C 0.1025(4) 0.2325(3) 0.4956(3) 0.0493(13) Uani 1 1 d . . . . .
H43 H 0.090519 0.247083 0.441800 0.059 Uiso 1 1 calc R U . . .
C44 C 0.0794(6) 0.0757(4) 0.5274(4) 0.082(2) Uani 1 1 d . . . . .
H44A H 0.003689 0.083488 0.528597 0.099 Uiso 1 1 calc R U . . .
H44B H 0.106396 0.025951 0.567962 0.099 Uiso 1 1 calc R U . . .
C45 C 0.1302(6) 0.0569(4) 0.4462(4) 0.0678(18) Uani 1 1 d . . . . .
C46 C 0.0667(6) 0.0845(4) 0.3815(5) 0.079(2) Uani 1 1 d . . . . .
H46 H -0.005178 0.109224 0.390370 0.095 Uiso 1 1 calc R U . . .
C47 C 0.1092(6) 0.0755(4) 0.3048(5) 0.0739(19) Uani 1 1 d . . . . .
H47 H 0.065689 0.094948 0.262892 0.089 Uiso 1 1 calc R U . . .
C48 C 0.2148(6) 0.0382(3) 0.2894(4) 0.0614(17) Uani 1 1 d . . . . .
C49 C 0.2637(6) 0.0291(4) 0.2099(4) 0.0695(19) Uani 1 1 d . . . . .
H49 H 0.221926 0.047003 0.167001 0.083 Uiso 1 1 calc R U . . .
C50 C 0.3675(6) -0.0044(4) 0.1968(3) 0.0655(18) Uani 1 1 d . . . . .
H50 H 0.396347 -0.006726 0.144756 0.079 Uiso 1 1 calc R U . . .
C51 C 0.4365(5) -0.0372(3) 0.2613(3) 0.0548(15) Uani 1 1 d . . . . .
C52 C 0.5433(6) -0.0734(4) 0.2479(4) 0.0693(18) Uani 1 1 d . . . . .
H52 H 0.572975 -0.075605 0.196055 0.083 Uiso 1 1 calc R U . . .
C53 C 0.6061(6) -0.1062(4) 0.3105(4) 0.0787(19) Uani 1 1 d . . . . .
H53 H 0.677732 -0.130987 0.300490 0.094 Uiso 1 1 calc R U . . .
C54 C 0.5643(6) -0.1026(4) 0.3874(4) 0.0682(17) Uani 1 1 d . . . . .
H54 H 0.607696 -0.126140 0.429060 0.082 Uiso 1 1 calc R U . . .
C55 C 0.4575(5) -0.0643(3) 0.4041(3) 0.0572(16) Uani 1 1 d . . . . .
C56 C 0.3903(5) -0.0311(3) 0.3400(3) 0.0498(14) Uani 1 1 d . . . . .
C57 C 0.2814(5) 0.0072(3) 0.3546(3) 0.0501(14) Uani 1 1 d . . . . .
C58 C 0.2378(5) 0.0170(3) 0.4338(3) 0.0566(15) Uani 1 1 d . . . . .
C59 C 0.3092(6) -0.0167(4) 0.4974(3) 0.0649(18) Uani 1 1 d . . . . .
H59 H 0.283368 -0.011414 0.549681 0.078 Uiso 1 1 calc R U . . .
C60 C 0.4104(6) -0.0548(4) 0.4819(3) 0.0641(17) Uani 1 1 d . . . . .
H60 H 0.452726 -0.076421 0.524419 0.077 Uiso 1 1 calc R U . . .
Cl1 Cl 0.5055(2) 0.4085(2) 0.11001(17) 0.1609(13) Uani 1 1 d . . . . .
Cl2 Cl 0.34700(13) 0.45345(15) 0.23107(10) 0.0893(6) Uani 1 1 d . . . . .
Cl3 Cl 0.5010(2) 0.55252(16) 0.1831(3) 0.1816(16) Uani 1 1 d . . . . .
C61 C 0.4754(5) 0.4510(4) 0.1970(4) 0.0697(18) Uani 1 1 d . . . . .
H61 H 0.520820 0.411876 0.236991 0.084 Uiso 1 1 calc R U . . .

loop_
_atom_site_aniso_label
_atom_site_aniso_U_11
_atom_site_aniso_U_22
_atom_site_aniso_U_33
_atom_site_aniso_U_23
_atom_site_aniso_U_13
_atom_site_aniso_U_12
S1 0.0422(7) 0.0274(6) 0.0361(6) -0.0075(5) -0.0080(5) -0.0043(5)
S2 0.0427(7) 0.0324(6) 0.0295(6) -0.0090(5) -0.0066(5) -0.0102(5)
S3 0.0282(6) 0.0433(7) 0.0382(7) -0.0142(5) 0.0035(5) -0.0105(5)
S4 0.0372(7) 0.0400(7) 0.0472(7) -0.0173(5) -0.0105(5) -0.0098(5)
O1 0.0326(16) 0.0273(16) 0.0395(17) -0.0122(13) 0.0028(13) -0.0111(13)
O2 0.0358(17) 0.0266(16) 0.0315(16) -0.0087(12) 0.0069(13) -0.0129(13)
O3 0.0365(18) 0.0377(18) 0.0390(18) -0.0010(14) 0.0023(14) -0.0109(14)
O4 0.0319(17) 0.0415(18) 0.0426(19) -0.0129(15) 0.0000(14) -0.0053(14)
N1 0.081(3) 0.041(3) 0.049(3) 0.003(2) -0.003(2) -0.016(2)
N2 0.111(5) 0.049(3) 0.060(3) 0.003(2) 0.003(3) -0.036(3)
N3 0.073(3) 0.041(3) 0.061(3) -0.004(2) 0.016(2) -0.031(2)
C1 0.032(2) 0.027(2) 0.026(2) 0.0004(17) -0.0043(18) -0.0087(18)
C2 0.038(3) 0.024(2) 0.031(2) -0.0005(18) -0.0091(19) -0.0060(19)
C3 0.029(2) 0.042(3) 0.033(2) -0.004(2) -0.0037(19) -0.005(2)
C4 0.033(3) 0.047(3) 0.036(3) -0.002(2) -0.007(2) -0.015(2)
C5 0.044(3) 0.033(2) 0.038(3) -0.004(2) -0.013(2) -0.016(2)
C6 0.034(2) 0.028(2) 0.030(2) -0.0008(18) -0.0089(19) -0.0096(19)
C7 0.047(3) 0.072(4) 0.044(3) -0.009(3) 0.003(2) -0.032(3)
C8 0.204(6) 0.209(6) 0.203(6) -0.036(2) -0.013(2) -0.056(2)
C9 0.210(6) 0.210(6) 0.218(6) -0.038(2) -0.012(2) -0.057(2)
C10 0.213(7) 0.221(7) 0.219(7) -0.029(2) -0.020(2) -0.056(2)
C11 0.033(2) 0.025(2) 0.025(2) -0.0091(17) 0.0070(18) -0.0115(18)
C12 0.033(2) 0.029(2) 0.024(2) -0.0102(17) 0.0012(18) -0.0098(18)
C13 0.039(3) 0.035(2) 0.034(2) -0.0102(19) 0.000(2) -0.020(2)
C14 0.044(3) 0.028(2) 0.033(2) -0.0062(19) 0.002(2) -0.014(2)
C15 0.041(3) 0.024(2) 0.033(2) -0.0050(18) -0.002(2) -0.0073(19)
C16 0.033(2) 0.032(2) 0.030(2) -0.0117(18) 0.0070(19) -0.0127(19)
C17 0.061(3) 0.032(3) 0.052(3) -0.001(2) -0.003(3) -0.021(2)
C18 0.113(6) 0.048(4) 0.181(8) 0.031(4) -0.071(6) -0.053(4)
C19 0.135(7) 0.039(4) 0.102(6) -0.025(3) 0.028(5) -0.034(4)
C20 0.109(5) 0.056(4) 0.068(4) 0.016(3) -0.009(4) -0.040(4)
C21 0.023(2) 0.036(2) 0.036(2) -0.0063(19) -0.0068(18) -0.0090(18)
C22 0.023(2) 0.036(2) 0.036(2) -0.0123(19) -0.0010(18) -0.0091(18)
C23 0.032(2) 0.035(3) 0.042(3) -0.007(2) -0.010(2) -0.007(2)
C24 0.030(2) 0.038(3) 0.040(3) -0.004(2) -0.010(2) -0.008(2)
C25 0.033(3) 0.052(3) 0.031(2) -0.012(2) -0.0041(19) -0.013(2)
C26 0.031(2) 0.033(2) 0.037(3) -0.011(2) -0.0069(19) -0.0074(19)
C27 0.049(3) 0.044(3) 0.041(3) 0.001(2) -0.010(2) -0.014(2)
C28 0.111(6) 0.057(4) 0.066(4) 0.004(3) -0.001(4) -0.037(4)
C29 0.103(5) 0.109(6) 0.070(4) 0.038(4) -0.047(4) -0.064(5)
C30 0.079(5) 0.075(4) 0.066(4) 0.000(3) 0.011(3) -0.033(4)
C31 0.035(2) 0.025(2) 0.036(3) -0.0114(18) -0.001(2) -0.0079(19)
C32 0.036(2) 0.028(2) 0.042(3) -0.0095(19) -0.006(2) -0.0106(19)
C33 0.047(3) 0.035(3) 0.035(3) -0.011(2) -0.008(2) -0.013(2)
C34 0.049(3) 0.042(3) 0.035(3) -0.011(2) 0.000(2) -0.021(2)
C35 0.037(3) 0.037(3) 0.037(3) -0.013(2) -0.003(2) -0.011(2)
C36 0.043(3) 0.022(2) 0.037(3) -0.0110(18) -0.007(2) -0.0098(19)
C37 0.051(3) 0.074(4) 0.035(3) -0.021(3) 0.005(2) -0.023(3)
C38 0.069(4) 0.093(5) 0.045(3) -0.018(3) 0.005(3) -0.023(4)
C39 0.082(5) 0.112(6) 0.059(4) -0.036(4) -0.002(4) 0.013(4)
C40 0.112(6) 0.203(9) 0.072(5) -0.063(5) 0.045(4) -0.120(7)
C41 0.044(3) 0.030(2) 0.037(3) -0.006(2) 0.013(2) -0.012(2)
C42 0.036(3) 0.033(3) 0.039(3) -0.004(2) 0.010(2) -0.009(2)
C43 0.061(3) 0.038(3) 0.049(3) 0.002(2) 0.010(3) -0.027(3)
C44 0.107(5) 0.053(4) 0.102(5) -0.016(4) 0.016(4) -0.055(4)
C45 0.100(5) 0.045(3) 0.074(4) -0.012(3) 0.004(4) -0.049(4)
C46 0.084(5) 0.046(4) 0.120(6) -0.014(4) -0.012(5) -0.038(3)
C47 0.087(5) 0.046(4) 0.101(6) -0.004(3) -0.037(4) -0.028(4)
C48 0.098(5) 0.036(3) 0.064(4) 0.002(3) -0.033(4) -0.035(3)
C49 0.126(6) 0.045(3) 0.054(4) 0.002(3) -0.044(4) -0.040(4)
C50 0.122(6) 0.040(3) 0.044(3) -0.006(3) -0.021(4) -0.031(4)
C51 0.098(5) 0.025(3) 0.049(3) -0.006(2) -0.016(3) -0.024(3)
C52 0.106(6) 0.045(3) 0.063(4) -0.023(3) 0.003(4) -0.024(4)
C53 0.101(6) 0.053(4) 0.086(5) -0.017(4) -0.015(4) -0.018(4)
C54 0.085(5) 0.045(3) 0.076(5) -0.004(3) -0.031(4) -0.011(3)
C55 0.101(5) 0.032(3) 0.048(3) -0.001(2) -0.022(3) -0.029(3)
C56 0.089(4) 0.023(2) 0.044(3) -0.001(2) -0.015(3) -0.026(3)
C57 0.085(4) 0.028(3) 0.048(3) -0.003(2) -0.017(3) -0.030(3)
C58 0.085(4) 0.036(3) 0.060(4) -0.009(3) -0.002(3) -0.035(3)
C59 0.124(6) 0.053(4) 0.032(3) -0.001(3) -0.010(3) -0.049(4)
C60 0.100(5) 0.049(3) 0.048(4) 0.005(3) -0.020(4) -0.030(4)
Cl1 0.171(3) 0.163(3) 0.146(2) -0.082(2) 0.095(2) -0.047(2)
Cl2 0.0540(10) 0.1505(18) 0.0684(11) -0.0320(11) 0.0032(8) -0.0275(11)
Cl3 0.127(2) 0.0804(16) 0.353(5) -0.041(2) -0.018(3) -0.0500(15)
C61 0.057(4) 0.057(4) 0.090(5) 0.005(3) -0.011(3) -0.015(3)

loop_
_atom_type_symbol
_atom_type_description
_atom_type_scat_dispersion_real
_atom_type_scat_dispersion_imag
_atom_type_scat_source
C C 0.0033 0.0016 'International Tables Vol C Tables 4.2.6.8 and 6.1.1.4'
H H 0.0000 0.0000 'International Tables Vol C Tables 4.2.6.8 and 6.1.1.4'
Cl Cl 0.1484 0.1585 'International Tables Vol C Tables 4.2.6.8 and 6.1.1.4'
N N 0.0061 0.0033 'International Tables Vol C Tables 4.2.6.8 and 6.1.1.4'
O O 0.0106 0.0060 'International Tables Vol C Tables 4.2.6.8 and 6.1.1.4'
S S 0.1246 0.1234 'International Tables Vol C Tables 4.2.6.8 and 6.1.1.4'

loop_
_geom_angle_atom_site_label_1
_geom_angle_atom_site_label_2
_geom_angle_atom_site_label_3
_geom_angle
_geom_angle_site_symmetry_1
_geom_angle_site_symmetry_3
_geom_angle_publ_flag
C2 S1 C36 104.72(19) . . ?
C12 S2 C6 102.31(19) . . ?
C16 S3 C22 100.30(19) . . ?
C26 S4 C32 103.00(19) . . ?
C1 O1 H1 109.4 . . ?
C11 O2 C41 111.9(3) . . ?
C21 O3 H3A 109.6 . . ?
C31 O4 H4 109.4 . . ?
N2 N1 C42 109.0(5) . . ?
N1 N2 N3 106.4(4) . . ?
N2 N3 C43 111.5(4) . . ?
N2 N3 C44 119.8(5) . . ?
C43 N3 C44 128.7(5) . . ?
O1 C1 C6 123.5(4) . . ?
O1 C1 C2 117.4(4) . . ?
C6 C1 C2 119.1(4) . . ?
C3 C2 C1 119.2(4) . . ?
C3 C2 S1 119.0(3) . . ?
C1 C2 S1 121.5(3) . . ?
C4 C3 C2 122.1(4) . . ?
C4 C3 H3 119.0 . . ?
C2 C3 H3 119.0 . . ?
C3 C4 C5 117.8(4) . . ?
C3 C4 C7 120.9(4) . . ?
C5 C4 C7 121.1(4) . . ?
C6 C5 C4 121.2(4) . . ?
C6 C5 H5 119.4 . . ?
C4 C5 H5 119.4 . . ?
C1 C6 C5 120.6(4) . . ?
C1 C6 S2 120.2(3) . . ?
C5 C6 S2 119.0(3) . . ?
C10 C7 C8 110.5(9) . . ?
C10 C7 C9 105.9(9) . . ?
C8 C7 C9 105.2(8) . . ?
C10 C7 C4 110.9(7) . . ?
C8 C7 C4 112.7(7) . . ?
C9 C7 C4 111.4(7) . . ?
C7 C8 H8A 109.5 . . ?
C7 C8 H8B 109.5 . . ?
H8A C8 H8B 109.5 . . ?
C7 C8 H8C 109.5 . . ?
H8A C8 H8C 109.5 . . ?
H8B C8 H8C 109.5 . . ?
C7 C9 H9A 109.5 . . ?
C7 C9 H9B 109.5 . . ?
H9A C9 H9B 109.5 . . ?
C7 C9 H9C 109.5 . . ?
H9A C9 H9C 109.5 . . ?
H9B C9 H9C 109.5 . . ?
C7 C10 H10A 109.5 . . ?
C7 C10 H10B 109.5 . . ?
H10A C10 H10B 109.5 . . ?
C7 C10 H10C 109.5 . . ?
H10A C10 H10C 109.5 . . ?
H10B C10 H10C 109.5 . . ?
O2 C11 C16 120.8(4) . . ?
O2 C11 C12 119.0(4) . . ?
C16 C11 C12 120.1(4) . . ?
C13 C12 C11 119.6(4) . . ?
C13 C12 S2 120.2(3) . . ?
C11 C12 S2 120.2(3) . . ?
C12 C13 C14 121.8(4) . . ?
C12 C13 H13 119.1 . . ?
C14 C13 H13 119.1 . . ?
C15 C14 C13 117.4(4) . . ?
C15 C14 C17 120.4(4) . . ?
C13 C14 C17 122.2(4) . . ?
C14 C15 C16 122.1(4) . . ?
C14 C15 H15 119.0 . . ?
C16 C15 H15 119.0 . . ?
C11 C16 C15 118.9(4) . . ?
C11 C16 S3 121.1(3) . . ?
C15 C16 S3 120.0(3) . . ?
C14 C17 C19 109.2(4) . . ?
C14 C17 C18 112.6(4) . . ?
C19 C17 C18 111.3(6) . . ?
C14 C17 C20 109.9(4) . . ?
C19 C17 C20 106.6(5) . . ?
C18 C17 C20 107.1(5) . . ?
C17 C18 H18A 109.5 . . ?
C17 C18 H18B 109.5 . . ?
H18A C18 H18B 109.5 . . ?
C17 C18 H18C 109.5 . . ?
H18A C18 H18C 109.5 . . ?
H18B C18 H18C 109.5 . . ?
C17 C19 H19A 109.5 . . ?
C17 C19 H19B 109.5 . . ?
H19A C19 H19B 109.5 . . ?
C17 C19 H19C 109.5 . . ?
H19A C19 H19C 109.5 . . ?
H19B C19 H19C 109.5 . . ?
C17 C20 H20A 109.5 . . ?
C17 C20 H20B 109.5 . . ?
H20A C20 H20B 109.5 . . ?
C17 C20 H20C 109.5 . . ?
H20A C20 H20C 109.5 . . ?
H20B C20 H20C 109.5 . . ?
O3 C21 C26 121.8(4) . . ?
O3 C21 C22 119.7(4) . . ?
C26 C21 C22 118.5(4) . . ?
C23 C22 C21 119.5(4) . . ?
C23 C22 S3 119.9(3) . . ?
C21 C22 S3 120.6(3) . . ?
C22 C23 C24 123.1(4) . . ?
C22 C23 H23 118.4 . . ?
C24 C23 H23 118.4 . . ?
C23 C24 C25 116.5(4) . . ?
C23 C24 C27 123.8(4) . . ?
C25 C24 C27 119.7(4) . . ?
C26 C25 C24 122.0(4) . . ?
C26 C25 H25 119.0 . . ?
C24 C25 H25 119.0 . . ?
C25 C26 C21 120.3(4) . . ?
C25 C26 S4 119.7(3) . . ?
C21 C26 S4 119.9(3) . . ?
C30 C27 C28 106.5(5) . . ?
C30 C27 C24 111.0(4) . . ?
C28 C27 C24 110.7(4) . . ?
C30 C27 C29 109.8(5) . . ?
C28 C27 C29 110.0(5) . . ?
C24 C27 C29 108.9(4) . . ?
C27 C28 H28A 109.5 . . ?
C27 C28 H28B 109.5 . . ?
H28A C28 H28B 109.5 . . ?
C27 C28 H28C 109.5 . . ?
H28A C28 H28C 109.5 . . ?
H28B C28 H28C 109.5 . . ?
C27 C29 H29A 109.5 . . ?
C27 C29 H29B 109.5 . . ?
H29A C29 H29B 109.5 . . ?
C27 C29 H29C 109.5 . . ?
H29A C29 H29C 109.5 . . ?
H29B C29 H29C 109.5 . . ?
C27 C30 H30A 109.5 . . ?
C27 C30 H30B 109.5 . . ?
H30A C30 H30B 109.5 . . ?
C27 C30 H30C 109.5 . . ?
H30A C30 H30C 109.5 . . ?
H30B C30 H30C 109.5 . . ?
O4 C31 C36 122.2(4) . . ?
O4 C31 C32 119.8(4) . . ?
C36 C31 C32 118.0(4) . . ?
C33 C32 C31 120.3(4) . . ?
C33 C32 S4 118.9(3) . . ?
C31 C32 S4 120.5(3) . . ?
C34 C33 C32 122.4(4) . . ?
C34 C33 H33 118.8 . . ?
C32 C33 H33 118.8 . . ?
C33 C34 C35 116.6(4) . . ?
C33 C34 C37 122.9(4) . . ?
C35 C34 C37 120.5(4) . . ?
C36 C35 C34 122.2(4) . . ?
C36 C35 H35 118.9 . . ?
C34 C35 H35 118.9 . . ?
C35 C36 C31 120.6(4) . . ?
C35 C36 S1 119.5(3) . . ?
C31 C36 S1 119.5(3) . . ?
C40 C37 C38 111.5(5) . . ?
C40 C37 C34 110.1(4) . . ?
C38 C37 C34 113.7(4) . . ?
C40 C37 C39 105.9(6) . . ?
C38 C37 C39 106.5(5) . . ?
C34 C37 C39 108.8(4) . . ?
C37 C38 H38A 109.5 . . ?
C37 C38 H38B 109.5 . . ?
H38A C38 H38B 109.5 . . ?
C37 C38 H38C 109.5 . . ?
H38A C38 H38C 109.5 . . ?
H38B C38 H38C 109.5 . . ?
C37 C39 H39A 109.5 . . ?
C37 C39 H39B 109.5 . . ?
H39A C39 H39B 109.5 . . ?
C37 C39 H39C 109.5 . . ?
H39A C39 H39C 109.5 . . ?
H39B C39 H39C 109.5 . . ?
C37 C40 H40A 109.5 . . ?
C37 C40 H40B 109.5 . . ?
H40A C40 H40B 109.5 . . ?
C37 C40 H40C 109.5 . . ?
H40A C40 H40C 109.5 . . ?
H40B C40 H40C 109.5 . . ?
O2 C41 C42 107.4(3) . . ?
O2 C41 H41A 110.2 . . ?
C42 C41 H41A 110.2 . . ?
O2 C41 H41B 110.2 . . ?
C42 C41 H41B 110.2 . . ?
H41A C41 H41B 108.5 . . ?
N1 C42 C43 109.0(4) . . ?
N1 C42 C41 121.7(4) . . ?
C43 C42 C41 129.4(4) . . ?
N3 C43 C42 104.1(5) . . ?
N3 C43 H43 127.9 . . ?
C42 C43 H43 127.9 . . ?
N3 C44 C45 110.8(4) . . ?
N3 C44 H44A 109.5 . . ?
C45 C44 H44A 109.5 . . ?
N3 C44 H44B 109.5 . . ?
C45 C44 H44B 109.5 . . ?
H44A C44 H44B 108.1 . . ?
C58 C45 C46 119.8(6) . . ?
C58 C45 C44 122.2(6) . . ?
C46 C45 C44 117.9(7) . . ?
C47 C46 C45 121.2(7) . . ?
C47 C46 H46 119.4 . . ?
C45 C46 H46 119.4 . . ?
C48 C47 C46 121.1(6) . . ?
C48 C47 H47 119.5 . . ?
C46 C47 H47 119.5 . . ?
C47 C48 C57 119.2(6) . . ?
C47 C48 C49 123.2(6) . . ?
C57 C48 C49 117.6(6) . . ?
C50 C49 C48 121.6(6) . . ?
C50 C49 H49 119.2 . . ?
C48 C49 H49 119.2 . . ?
C49 C50 C51 122.1(6) . . ?
C49 C50 H50 119.0 . . ?
C51 C50 H50 119.0 . . ?
C52 C51 C56 120.4(5) . . ?
C52 C51 C50 122.0(6) . . ?
C56 C51 C50 117.6(6) . . ?
C53 C52 C51 120.7(6) . . ?
C53 C52 H52 119.6 . . ?
C51 C52 H52 119.6 . . ?
C54 C53 C52 120.7(7) . . ?
C54 C53 H53 119.7 . . ?
C52 C53 H53 119.7 . . ?
C53 C54 C55 121.0(6) . . ?
C53 C54 H54 119.5 . . ?
C55 C54 H54 119.5 . . ?
C54 C55 C60 123.8(6) . . ?
C54 C55 C56 119.2(6) . . ?
C60 C55 C56 117.0(6) . . ?
C51 C56 C55 118.0(6) . . ?
C51 C56 C57 121.1(5) . . ?
C55 C56 C57 120.9(5) . . ?
C56 C57 C58 120.2(5) . . ?
C56 C57 C48 120.0(5) . . ?
C58 C57 C48 119.8(6) . . ?
C45 C58 C57 118.9(6) . . ?
C45 C58 C59 123.9(6) . . ?
C57 C58 C59 117.2(6) . . ?
C60 C59 C58 121.1(6) . . ?
C60 C59 H59 119.5 . . ?
C58 C59 H59 119.5 . . ?
C59 C60 C55 123.6(6) . . ?
C59 C60 H60 118.2 . . ?
C55 C60 H60 118.2 . . ?
Cl2 C61 Cl1 110.0(4) . . ?
Cl2 C61 Cl3 112.3(4) . . ?
Cl1 C61 Cl3 110.4(4) . . ?
Cl2 C61 H61 108.0 . . ?
Cl1 C61 H61 108.0 . . ?
Cl3 C61 H61 108.0 . . ?

loop_
_geom_bond_atom_site_label_1
_geom_bond_atom_site_label_2
_geom_bond_distance
_geom_bond_site_symmetry_2
_geom_bond_publ_flag
S1 C2 1.780(4) . ?
S1 C36 1.788(4) . ?
S2 C12 1.790(4) . ?
S2 C6 1.801(5) . ?
S3 C16 1.791(4) . ?
S3 C22 1.790(4) . ?
S4 C26 1.788(4) . ?
S4 C32 1.790(4) . ?
O1 C1 1.356(5) . ?
O1 H1 0.8200 . ?
O2 C11 1.390(5) . ?
O2 C41 1.456(5) . ?
O3 C21 1.359(5) . ?
O3 H3A 0.8200 . ?
O4 C31 1.351(5) . ?
O4 H4 0.8201 . ?
N1 N2 1.319(6) . ?
N1 C42 1.347(6) . ?
N2 N3 1.336(6) . ?
N3 C43 1.348(6) . ?
N3 C44 1.477(7) . ?
C1 C6 1.389(6) . ?
C1 C2 1.403(6) . ?
C2 C3 1.404(6) . ?
C3 C4 1.390(6) . ?
C3 H3 0.9300 . ?
C4 C5 1.388(6) . ?
C4 C7 1.536(6) . ?
C5 C6 1.399(6) . ?
C5 H5 0.9300 . ?
C7 C10 1.427(13) . ?
C7 C8 1.453(13) . ?
C7 C9 1.455(14) . ?
C8 H8A 0.9600 . ?
C8 H8B 0.9600 . ?
C8 H8C 0.9600 . ?
C9 H9A 0.9600 . ?
C9 H9B 0.9600 . ?
C9 H9C 0.9600 . ?
C10 H10A 0.9600 . ?
C10 H10B 0.9600 . ?
C10 H10C 0.9600 . ?
C11 C16 1.392(6) . ?
C11 C12 1.394(5) . ?
C12 C13 1.385(6) . ?
C13 C14 1.395(6) . ?
C13 H13 0.9300 . ?
C14 C15 1.391(6) . ?
C14 C17 1.530(6) . ?
C15 C16 1.397(6) . ?
C15 H15 0.9300 . ?
C17 C19 1.528(8) . ?
C17 C18 1.528(8) . ?
C17 C20 1.542(7) . ?
C18 H18A 0.9600 . ?
C18 H18B 0.9600 . ?
C18 H18C 0.9600 . ?
C19 H19A 0.9600 . ?
C19 H19B 0.9600 . ?
C19 H19C 0.9600 . ?
C20 H20A 0.9600 . ?
C20 H20B 0.9600 . ?
C20 H20C 0.9600 . ?
C21 C26 1.404(6) . ?
C21 C22 1.399(6) . ?
C22 C23 1.389(6) . ?
C23 C24 1.384(6) . ?
C23 H23 0.9300 . ?
C24 C25 1.400(6) . ?
C24 C27 1.543(6) . ?
C25 C26 1.384(6) . ?
C25 H25 0.9300 . ?
C27 C30 1.527(7) . ?
C27 C28 1.524(8) . ?
C27 C29 1.534(7) . ?
C28 H28A 0.9600 . ?
C28 H28B 0.9600 . ?
C28 H28C 0.9600 . ?
C29 H29A 0.9600 . ?
C29 H29B 0.9600 . ?
C29 H29C 0.9600 . ?
C30 H30A 0.9600 . ?
C30 H30B 0.9600 . ?
C30 H30C 0.9600 . ?
C31 C36 1.400(6) . ?
C31 C32 1.402(6) . ?
C32 C33 1.393(6) . ?
C33 C34 1.385(6) . ?
C33 H33 0.9300 . ?
C34 C35 1.406(6) . ?
C34 C37 1.528(7) . ?
C35 C36 1.382(6) . ?
C35 H35 0.9300 . ?
C37 C40 1.516(7) . ?
C37 C38 1.525(7) . ?
C37 C39 1.567(8) . ?
C38 H38A 0.9600 . ?
C38 H38B 0.9600 . ?
C38 H38C 0.9600 . ?
C39 H39A 0.9600 . ?
C39 H39B 0.9600 . ?
C39 H39C 0.9600 . ?
C40 H40A 0.9600 . ?
C40 H40B 0.9600 . ?
C40 H40C 0.9600 . ?
C41 C42 1.494(6) . ?
C41 H41A 0.9700 . ?
C41 H41B 0.9700 . ?
C42 C43 1.359(7) . ?
C43 H43 0.9300 . ?
C44 C45 1.517(9) . ?
C44 H44A 0.9700 . ?
C44 H44B 0.9700 . ?
C45 C58 1.400(9) . ?
C45 C46 1.407(9) . ?
C46 C47 1.383(9) . ?
C46 H46 0.9300 . ?
C47 C48 1.374(9) . ?
C47 H47 0.9300 . ?
C48 C57 1.439(7) . ?
C48 C49 1.452(9) . ?
C49 C50 1.338(9) . ?
C49 H49 0.9300 . ?
C50 C51 1.450(8) . ?
C50 H50 0.9300 . ?
C51 C52 1.381(8) . ?
C51 C56 1.420(8) . ?
C52 C53 1.374(9) . ?
C52 H52 0.9300 . ?
C53 C54 1.371(9) . ?
C53 H53 0.9300 . ?
C54 C55 1.396(8) . ?
C54 H54 0.9300 . ?
C55 C60 1.418(8) . ?
C55 C56 1.431(7) . ?
C56 C57 1.414(8) . ?
C57 C58 1.428(8) . ?
C58 C59 1.460(8) . ?
C59 C60 1.328(8) . ?
C59 H59 0.9300 . ?
C60 H60 0.9300 . ?
Cl1 C61 1.720(7) . ?
Cl2 C61 1.710(6) . ?
Cl3 C61 1.708(6) . ?
C61 H61 0.9800 . ?

loop_
_geom_torsion_atom_site_label_1
_geom_torsion_atom_site_label_2
_geom_torsion_atom_site_label_3
_geom_torsion_atom_site_label_4
_geom_torsion
_geom_torsion_site_symmetry_1
_geom_torsion_site_symmetry_2
_geom_torsion_site_symmetry_3
_geom_torsion_site_symmetry_4
_geom_torsion_publ_flag
C42 N1 N2 N3 0.7(6) . . . . ?
N1 N2 N3 C43 -1.2(7) . . . . ?
N1 N2 N3 C44 -178.7(5) . . . . ?
O1 C1 C2 C3 -178.3(4) . . . . ?
C6 C1 C2 C3 -0.1(6) . . . . ?
O1 C1 C2 S1 -5.0(5) . . . . ?
C6 C1 C2 S1 173.2(3) . . . . ?
C36 S1 C2 C3 -91.8(4) . . . . ?
C36 S1 C2 C1 94.9(4) . . . . ?
C1 C2 C3 C4 -1.3(6) . . . . ?
S1 C2 C3 C4 -174.8(3) . . . . ?
C2 C3 C4 C5 1.7(6) . . . . ?
C2 C3 C4 C7 177.9(4) . . . . ?
C3 C4 C5 C6 -0.8(6) . . . . ?
C7 C4 C5 C6 -177.0(4) . . . . ?
O1 C1 C6 C5 179.0(4) . . . . ?
C2 C1 C6 C5 1.0(6) . . . . ?
O1 C1 C6 S2 3.6(5) . . . . ?
C2 C1 C6 S2 -174.5(3) . . . . ?
C4 C5 C6 C1 -0.5(6) . . . . ?
C4 C5 C6 S2 175.0(3) . . . . ?
C12 S2 C6 C1 -86.3(3) . . . . ?
C12 S2 C6 C5 98.2(3) . . . . ?
C3 C4 C7 C10 -81.9(8) . . . . ?
C5 C4 C7 C10 94.1(8) . . . . ?
C3 C4 C7 C8 42.6(9) . . . . ?
C5 C4 C7 C8 -141.4(7) . . . . ?
C3 C4 C7 C9 160.5(7) . . . . ?
C5 C4 C7 C9 -23.5(9) . . . . ?
C41 O2 C11 C16 -84.3(5) . . . . ?
C41 O2 C11 C12 98.4(4) . . . . ?
O2 C11 C12 C13 178.2(4) . . . . ?
C16 C11 C12 C13 0.8(6) . . . . ?
O2 C11 C12 S2 -3.9(5) . . . . ?
C16 C11 C12 S2 178.7(3) . . . . ?
C6 S2 C12 C13 -89.9(4) . . . . ?
C6 S2 C12 C11 92.2(4) . . . . ?
C11 C12 C13 C14 1.3(6) . . . . ?
S2 C12 C13 C14 -176.6(3) . . . . ?
C12 C13 C14 C15 -1.2(6) . . . . ?
C12 C13 C14 C17 177.9(4) . . . . ?
C13 C14 C15 C16 -0.9(6) . . . . ?
C17 C14 C15 C16 179.9(4) . . . . ?
O2 C11 C16 C15 179.8(4) . . . . ?
C12 C11 C16 C15 -2.9(6) . . . . ?
O2 C11 C16 S3 -0.1(5) . . . . ?
C12 C11 C16 S3 177.2(3) . . . . ?
C14 C15 C16 C11 2.9(6) . . . . ?
C14 C15 C16 S3 -177.1(3) . . . . ?
C22 S3 C16 C11 -95.4(4) . . . . ?
C22 S3 C16 C15 84.6(4) . . . . ?
C15 C14 C17 C19 62.9(6) . . . . ?
C13 C14 C17 C19 -116.2(6) . . . . ?
C15 C14 C17 C18 -172.9(5) . . . . ?
C13 C14 C17 C18 7.9(7) . . . . ?
C15 C14 C17 C20 -53.7(6) . . . . ?
C13 C14 C17 C20 127.1(5) . . . . ?
O3 C21 C22 C23 -177.9(4) . . . . ?
C26 C21 C22 C23 1.0(6) . . . . ?
O3 C21 C22 S3 2.7(5) . . . . ?
C26 C21 C22 S3 -178.4(3) . . . . ?
C16 S3 C22 C23 -77.0(4) . . . . ?
C16 S3 C22 C21 102.4(4) . . . . ?
C21 C22 C23 C24 -2.2(6) . . . . ?
S3 C22 C23 C24 177.2(3) . . . . ?
C22 C23 C24 C25 1.8(6) . . . . ?
C22 C23 C24 C27 -177.8(4) . . . . ?
C23 C24 C25 C26 -0.2(6) . . . . ?
C27 C24 C25 C26 179.4(4) . . . . ?
C24 C25 C26 C21 -0.9(6) . . . . ?
C24 C25 C26 S4 176.1(3) . . . . ?
O3 C21 C26 C25 179.3(4) . . . . ?
C22 C21 C26 C25 0.5(6) . . . . ?
O3 C21 C26 S4 2.3(5) . . . . ?
C22 C21 C26 S4 -176.5(3) . . . . ?
C32 S4 C26 C25 84.5(4) . . . . ?
C32 S4 C26 C21 -98.5(4) . . . . ?
C23 C24 C27 C30 127.9(5) . . . . ?
C25 C24 C27 C30 -51.7(6) . . . . ?
C23 C24 C27 C28 9.9(6) . . . . ?
C25 C24 C27 C28 -169.7(5) . . . . ?
C23 C24 C27 C29 -111.2(6) . . . . ?
C25 C24 C27 C29 69.2(6) . . . . ?
O4 C31 C32 C33 -177.5(4) . . . . ?
C36 C31 C32 C33 1.3(6) . . . . ?
O4 C31 C32 S4 -3.8(5) . . . . ?
C36 C31 C32 S4 174.9(3) . . . . ?
C26 S4 C32 C33 -110.0(4) . . . . ?
C26 S4 C32 C31 76.3(4) . . . . ?
C31 C32 C33 C34 -0.4(6) . . . . ?
S4 C32 C33 C34 -174.1(3) . . . . ?
C32 C33 C34 C35 -0.3(6) . . . . ?
C32 C33 C34 C37 178.4(4) . . . . ?
C33 C34 C35 C36 0.0(6) . . . . ?
C37 C34 C35 C36 -178.6(4) . . . . ?
C34 C35 C36 C31 0.9(6) . . . . ?
C34 C35 C36 S1 173.0(3) . . . . ?
O4 C31 C36 C35 177.2(4) . . . . ?
C32 C31 C36 C35 -1.5(6) . . . . ?
O4 C31 C36 S1 5.0(5) . . . . ?
C32 C31 C36 S1 -173.7(3) . . . . ?
C2 S1 C36 C35 103.0(4) . . . . ?
C2 S1 C36 C31 -84.7(4) . . . . ?
C33 C34 C37 C40 123.0(6) . . . . ?
C35 C34 C37 C40 -58.4(7) . . . . ?
C33 C34 C37 C38 -3.0(7) . . . . ?
C35 C34 C37 C38 175.6(5) . . . . ?
C33 C34 C37 C39 -121.4(5) . . . . ?
C35 C34 C37 C39 57.2(6) . . . . ?
C11 O2 C41 C42 178.7(4) . . . . ?
N2 N1 C42 C43 0.0(6) . . . . ?
N2 N1 C42 C41 -180.0(5) . . . . ?
O2 C41 C42 N1 133.5(4) . . . . ?
O2 C41 C42 C43 -46.5(7) . . . . ?
N2 N3 C43 C42 1.2(6) . . . . ?
C44 N3 C43 C42 178.4(5) . . . . ?
N1 C42 C43 N3 -0.7(6) . . . . ?
C41 C42 C43 N3 179.3(5) . . . . ?
N2 N3 C44 C45 -142.1(6) . . . . ?
C43 N3 C44 C45 40.9(9) . . . . ?
N3 C44 C45 C58 79.1(7) . . . . ?
N3 C44 C45 C46 -98.1(6) . . . . ?
C58 C45 C46 C47 -2.1(8) . . . . ?
C44 C45 C46 C47 175.2(5) . . . . ?
C45 C46 C47 C48 0.9(9) . . . . ?
C46 C47 C48 C57 0.7(8) . . . . ?
C46 C47 C48 C49 -178.5(5) . . . . ?
C47 C48 C49 C50 177.3(5) . . . . ?
C57 C48 C49 C50 -1.9(7) . . . . ?
C48 C49 C50 C51 2.8(8) . . . . ?
C49 C50 C51 C52 178.7(5) . . . . ?
C49 C50 C51 C56 -1.2(7) . . . . ?
C56 C51 C52 C53 1.7(8) . . . . ?
C50 C51 C52 C53 -178.2(5) . . . . ?
C51 C52 C53 C54 -0.8(9) . . . . ?
C52 C53 C54 C55 -1.2(9) . . . . ?
C53 C54 C55 C60 -176.9(5) . . . . ?
C53 C54 C55 C56 2.3(8) . . . . ?
C52 C51 C56 C55 -0.6(7) . . . . ?
C50 C51 C56 C55 179.3(4) . . . . ?
C52 C51 C56 C57 178.8(4) . . . . ?
C50 C51 C56 C57 -1.3(7) . . . . ?
C54 C55 C56 C51 -1.4(7) . . . . ?
C60 C55 C56 C51 177.9(4) . . . . ?
C54 C55 C56 C57 179.2(5) . . . . ?
C60 C55 C56 C57 -1.5(7) . . . . ?
C51 C56 C57 C58 -176.6(4) . . . . ?
C55 C56 C57 C58 2.8(7) . . . . ?
C51 C56 C57 C48 2.1(7) . . . . ?
C55 C56 C57 C48 -178.5(4) . . . . ?
C47 C48 C57 C56 -179.8(4) . . . . ?
C49 C48 C57 C56 -0.5(7) . . . . ?
C47 C48 C57 C58 -1.1(7) . . . . ?
C49 C48 C57 C58 178.2(4) . . . . ?
C46 C45 C58 C57 1.6(7) . . . . ?
C44 C45 C58 C57 -175.5(4) . . . . ?
C46 C45 C58 C59 -177.7(5) . . . . ?
C44 C45 C58 C59 5.2(8) . . . . ?
C56 C57 C58 C45 178.6(4) . . . . ?
C48 C57 C58 C45 -0.1(7) . . . . ?
C56 C57 C58 C59 -2.0(6) . . . . ?
C48 C57 C58 C59 179.3(4) . . . . ?
C45 C58 C59 C60 179.3(5) . . . . ?
C57 C58 C59 C60 0.0(7) . . . . ?
C58 C59 C60 C55 1.3(8) . . . . ?
C54 C55 C60 C59 178.7(5) . . . . ?
C56 C55 C60 C59 -0.6(8) . . . . ?

loop_
_platon_squeeze_void_nr
_platon_squeeze_void_average_x
_platon_squeeze_void_average_y
_platon_squeeze_void_average_z
_platon_squeeze_void_volume
_platon_squeeze_void_count_electrons
_platon_squeeze_void_content
1 0.000 0.000 0.000 723 203 ' '
